data_4310798
loop_
_publ_author_name
'Xin-min Gan'
'Iris Binyamin'
'Brian M. Rapko'
'Jesse Fox'
'Eileen N. Duesler'
'Robert T. Paine'

_publ_section_title
;
 Hydrogen Bonded Framework Structures Constructed from 2-(Pyridyl N-oxide)
 Methylphosphonic Acid Ligands and Erbium(III)
;
_journal_name_full 'Inorganic Chemistry'
_journal_page_first 2443
_journal_page_last 2448
_journal_paper_doi 10.1021/ic0351850
_journal_volume 43
_journal_year 2004
_chemical_formula_sum 'C6 H8 N O4 P'
_chemical_formula_weight 189.10
_chemical_name_systematic
;
  ?
;
_space_group_IT_number 14
_symmetry_cell_setting monoclinic
_symmetry_space_group_name_Hall '-P 2ybc'
_symmetry_space_group_name_H-M 'P 1 21/c 1'
_atom_sites_solution_hydrogens geom
_atom_sites_solution_primary direct
_atom_sites_solution_secondary difmap
_audit_creation_method SHELXL-97
_cell_angle_alpha 90.00
_cell_angle_beta 92.060(10)
_cell_angle_gamma 90.00
_cell_formula_units_Z 4
_cell_length_a 4.5478(4)
_cell_length_b 8.2140(10)
_cell_length_c 20.2040(10)
_cell_measurement_reflns_used 56
_cell_measurement_temperature 293(2)
_cell_measurement_theta_max 45.009
_cell_measurement_theta_min 8.080
_cell_volume 754.25(12)
_computing_cell_refinement 'Siemens XSCANS'
_computing_data_collection 'Siemens XSCANS'
_computing_data_reduction 'Siemens XSCANS'
_computing_molecular_graphics 'Siemens SHELXTL'
_computing_publication_material 'Siemens SHELXTL'
_computing_structure_refinement 'SHELXL-97 (Sheldrick, 1997)'
_computing_structure_solution 'SHELXS-97 (Sheldrick, 1990)'
_diffrn_ambient_temperature 293(2)
_diffrn_measured_fraction_theta_full 0.999
_diffrn_measured_fraction_theta_max 0.999
_diffrn_measurement_method '\w scans'
_diffrn_radiation_monochromator graphite
_diffrn_radiation_source 'fine-focus sealed tube'
_diffrn_radiation_type MoK\a
_diffrn_radiation_wavelength 0.71073
_diffrn_reflns_av_R_equivalents 0.0286
_diffrn_reflns_av_sigmaI/netI 0.0214
_diffrn_reflns_limit_h_max 5
_diffrn_reflns_limit_h_min -5
_diffrn_reflns_limit_k_max 9
_diffrn_reflns_limit_k_min -9
_diffrn_reflns_limit_l_max 24
_diffrn_reflns_limit_l_min -24
_diffrn_reflns_number 5014
_diffrn_reflns_theta_full 25.01
_diffrn_reflns_theta_max 25.01
_diffrn_reflns_theta_min 2.02
_diffrn_standards_decay_% 0.0
_diffrn_standards_interval_count 97
_diffrn_standards_number 3
_exptl_absorpt_coefficient_mu 0.336
_exptl_absorpt_correction_T_max 0.97078
_exptl_absorpt_correction_T_min 0.91214
_exptl_absorpt_correction_type empirical
_exptl_crystal_colour colorless
_exptl_crystal_density_diffrn 1.665
_exptl_crystal_density_method 'not measured'
_exptl_crystal_description 'long plate'
_exptl_crystal_F_000 392
_exptl_crystal_size_max 0.46
_exptl_crystal_size_mid 0.23
_exptl_crystal_size_min 0.09
_refine_diff_density_max 0.246
_refine_diff_density_min -0.301
_refine_diff_density_rms 0.057
_refine_ls_extinction_method none
_refine_ls_goodness_of_fit_ref 1.104
_refine_ls_hydrogen_treatment mixed
_refine_ls_matrix_type full
_refine_ls_number_parameters 115
_refine_ls_number_reflns 1334
_refine_ls_number_restraints 0
_refine_ls_restrained_S_all 1.104
_refine_ls_R_factor_all 0.0395
_refine_ls_R_factor_gt 0.0330
_refine_ls_shift/su_max 0.001
_refine_ls_shift/su_mean 0.000
_refine_ls_structure_factor_coef Fsqd
_refine_ls_weighting_details 'calc w=1/[\s^2^(Fo^2^)+(0.0200P)^2^+0.9255P] where P=(Fo^2^+2Fc^2^)/3'
_refine_ls_weighting_scheme calc
_refine_ls_wR_factor_gt 0.0738
_refine_ls_wR_factor_ref 0.0793
_reflns_number_gt 1171
_reflns_number_total 1334
_reflns_threshold_expression 2sigma(I)
_cod_data_source_file ic0351850si20031020_102714_4.cif
_cod_data_source_block rtp032/1-H
_cod_depositor_comments
;
The following automatic conversions were performed:
'_symmetry_cell_setting' value 'Monoclinic' changed to 'monoclinic'
according to '/home/saulius/struct/CIF-dictionaries/cif_core.dic'
dictionary named 'cif_core.dic' version 2.4.1 from 2010-06-29.

Automatic conversion script
Id: cif_fix_enum 1527 2010-12-29 10:47:43Z saulius 
;
_cod_original_cell_volume 754.28(10)
_cod_database_code 4310798

loop_
_symmetry_equiv_pos_as_xyz
'x, y, z'
'-x, y+1/2, -z+1/2'
'-x, -y, -z'
'x, -y-1/2, z-1/2'

loop_
_atom_site_label
_atom_site_type_symbol
_atom_site_fract_x
_atom_site_fract_y
_atom_site_fract_z
_atom_site_U_iso_or_equiv
_atom_site_adp_type
_atom_site_occupancy
_atom_site_symmetry_multiplicity
_atom_site_calc_flag
_atom_site_refinement_flags
_atom_site_disorder_assembly
_atom_site_disorder_group
P P 0.02304(12) -0.12347(7) 0.10784(3) 0.02060(17) Uani 1 1 d . . .
O1 O 0.0123(4) 0.1643(2) 0.23815(8) 0.0360(4) Uani 1 1 d . . .
O2 O -0.2281(3) -0.23090(19) 0.08678(8) 0.0295(4) Uani 1 1 d . . .
O3 O 0.1743(4) -0.1633(2) 0.17434(8) 0.0294(4) Uani 1 1 d . . .
H3O H 0.088(6) -0.229(3) 0.2087(13) 0.037 Uiso 1 1 d . . .
O4 O 0.2661(3) -0.1184(2) 0.05573(8) 0.0288(4) Uani 1 1 d . . .
H4O H 0.435(6) -0.160(3) 0.0684(13) 0.036 Uiso 1 1 d . . .
N N 0.1498(4) 0.2502(2) 0.19125(9) 0.0254(4) Uani 1 1 d . . .
C1 C 0.0874(5) 0.2144(3) 0.12663(11) 0.0236(5) Uani 1 1 d . . .
C2 C 0.2249(5) 0.3061(3) 0.07953(12) 0.0325(5) Uani 1 1 d . . .
H2 H 0.1854 0.2849 0.0349 0.041 Uiso 1 1 calc R . .
C3 C 0.4193(6) 0.4282(3) 0.09736(14) 0.0403(6) Uani 1 1 d . . .
H3 H 0.5085 0.4900 0.0651 0.050 Uiso 1 1 calc R . .
C4 C 0.4799(6) 0.4578(3) 0.16357(14) 0.0386(6) Uani 1 1 d . . .
H4 H 0.6117 0.5393 0.1765 0.048 Uiso 1 1 calc R . .
C5 C 0.3448(5) 0.3666(3) 0.20984(12) 0.0331(6) Uani 1 1 d . . .
H5 H 0.3875 0.3847 0.2546 0.041 Uiso 1 1 calc R . .
C6 C -0.1255(5) 0.0813(3) 0.11041(11) 0.0246(5) Uani 1 1 d . . .
H6A H -0.2193 0.1049 0.0676 0.031 Uiso 1 1 calc R . .
H6B H -0.2776 0.0835 0.1429 0.031 Uiso 1 1 calc R . .

loop_
_atom_site_aniso_label
_atom_site_aniso_U_11
_atom_site_aniso_U_22
_atom_site_aniso_U_33
_atom_site_aniso_U_23
_atom_site_aniso_U_13
_atom_site_aniso_U_12
P 0.0193(3) 0.0230(3) 0.0195(3) -0.0002(2) 0.0003(2) -0.0009(2)
O1 0.0535(11) 0.0342(10) 0.0208(8) -0.0015(7) 0.0084(7) -0.0037(8)
O2 0.0231(8) 0.0258(8) 0.0396(9) -0.0037(7) 0.0005(7) -0.0032(7)
O3 0.0322(9) 0.0348(9) 0.0212(8) 0.0053(7) -0.0008(7) 0.0021(7)
O4 0.0220(8) 0.0415(10) 0.0228(8) 0.0036(7) 0.0019(6) 0.0030(7)
N 0.0289(10) 0.0251(10) 0.0220(9) -0.0017(8) 0.0001(7) 0.0017(8)
C1 0.0255(11) 0.0226(11) 0.0223(11) -0.0018(9) -0.0022(8) 0.0043(9)
C2 0.0417(14) 0.0294(12) 0.0263(12) 0.0001(10) 0.0014(10) 0.0000(11)
C3 0.0459(15) 0.0302(13) 0.0454(16) 0.0023(12) 0.0108(13) -0.0061(12)
C4 0.0333(13) 0.0291(13) 0.0534(17) -0.0096(12) 0.0001(12) -0.0053(11)
C5 0.0349(13) 0.0299(12) 0.0338(13) -0.0109(11) -0.0066(10) 0.0015(11)
C6 0.0255(11) 0.0252(11) 0.0229(11) -0.0005(9) -0.0027(9) 0.0012(9)

loop_
_atom_type_symbol
_atom_type_description
_atom_type_scat_dispersion_real
_atom_type_scat_dispersion_imag
_atom_type_scat_source
C C 0.0033 0.0016 'International Tables Vol C Tables 4.2.6.8 and 6.1.1.4'
H H 0.0000 0.0000 'International Tables Vol C Tables 4.2.6.8 and 6.1.1.4'
N N 0.0061 0.0033 'International Tables Vol C Tables 4.2.6.8 and 6.1.1.4'
O O 0.0106 0.0060 'International Tables Vol C Tables 4.2.6.8 and 6.1.1.4'
P P 0.1023 0.0942 'International Tables Vol C Tables 4.2.6.8 and 6.1.1.4'

loop_
_geom_angle_atom_site_label_1
_geom_angle_atom_site_label_2
_geom_angle_atom_site_label_3
_geom_angle
_geom_angle_site_symmetry_1
_geom_angle_site_symmetry_3
_geom_angle_publ_flag
O2 P O3 116.16(10) . . ?
O2 P O4 112.22(9) . . ?
O3 P O4 107.09(9) . . ?
O2 P C6 105.92(9) . . ?
O3 P C6 109.33(10) . . ?
O4 P C6 105.61(10) . . ?
P O3 H3O 124.5(15) . . ?
P O4 H4O 115.7(17) . . ?
C5 N O1 119.40(19) . . ?
C5 N C1 122.3(2) . . ?
O1 N C1 118.34(18) . . ?
N C1 C2 117.4(2) . . ?
N C1 C6 118.83(19) . . ?
C2 C1 C6 123.8(2) . . ?
C3 C2 C1 121.3(2) . . ?
C3 C2 H2 119.3 . . ?
C1 C2 H2 119.3 . . ?
C2 C3 C4 119.1(2) . . ?
C2 C3 H3 120.4 . . ?
C4 C3 H3 120.4 . . ?
C5 C4 C3 119.3(2) . . ?
C5 C4 H4 120.3 . . ?
C3 C4 H4 120.3 . . ?
N C5 C4 120.5(2) . . ?
N C5 H5 119.8 . . ?
C4 C5 H5 119.8 . . ?
C1 C6 P 116.55(15) . . ?
C1 C6 H6A 108.2 . . ?
P C6 H6A 108.2 . . ?
C1 C6 H6B 108.2 . . ?
P C6 H6B 108.2 . . ?
H6A C6 H6B 107.3 . . ?

loop_
_geom_bond_atom_site_label_1
_geom_bond_atom_site_label_2
_geom_bond_distance
_geom_bond_site_symmetry_2
_geom_bond_publ_flag
P O2 1.4931(16) . ?
P O3 1.5229(16) . ?
P O4 1.5542(16) . ?
P C6 1.814(2) . ?
O1 N 1.352(2) . ?
O3 H3O 0.98(3) . ?
O4 H4O 0.87(3) . ?
N C5 1.348(3) . ?
N C1 1.358(3) . ?
C1 C2 1.381(3) . ?
C1 C6 1.489(3) . ?
C2 C3 1.377(4) . ?
C2 H2 0.9300 . ?
C3 C4 1.378(4) . ?
C3 H3 0.9300 . ?
C4 C5 1.362(4) . ?
C4 H4 0.9300 . ?
C5 H5 0.9300 . ?
C6 H6A 0.9700 . ?
C6 H6B 0.9700 . ?

loop_
_geom_hbond_atom_site_label_D
_geom_hbond_atom_site_label_H
_geom_hbond_atom_site_label_A
_geom_hbond_distance_DH
_geom_hbond_distance_HA
_geom_hbond_distance_DA
_geom_hbond_angle_DHA
_geom_hbond_site_symmetry_A
O3 H3O O1 0.98(3) 1.47(3) 2.441(2) 174(3) 2_545
O4 H4O O2 0.87(3) 1.67(3) 2.537(2) 175(3) 1_655

loop_
_geom_torsion_atom_site_label_1
_geom_torsion_atom_site_label_2
_geom_torsion_atom_site_label_3
_geom_torsion_atom_site_label_4
_geom_torsion
_geom_torsion_site_symmetry_1
_geom_torsion_site_symmetry_2
_geom_torsion_site_symmetry_3
_geom_torsion_site_symmetry_4
_geom_torsion_publ_flag
C5 N C1 C2 -2.1(3) . . . . ?
O1 N C1 C2 178.49(19) . . . . ?
C5 N C1 C6 178.6(2) . . . . ?
O1 N C1 C6 -0.8(3) . . . . ?
N C1 C2 C3 0.5(3) . . . . ?
C6 C1 C2 C3 179.7(2) . . . . ?
C1 C2 C3 C4 0.8(4) . . . . ?
C2 C3 C4 C5 -0.5(4) . . . . ?
O1 N C5 C4 -178.1(2) . . . . ?
C1 N C5 C4 2.5(3) . . . . ?
C3 C4 C5 N -1.1(4) . . . . ?
N C1 C6 P -86.2(2) . . . . ?
C2 C1 C6 P 94.6(2) . . . . ?
O2 P C6 C1 -176.65(16) . . . . ?
O3 P C6 C1 57.47(19) . . . . ?
O4 P C6 C1 -57.44(18) . . . . ?
